data_7042039
loop_
_publ_author_name
'Martin, Lee'
'Wallis, John D.'
'Guziak, Milena'
'Maksymiw, Peter'
'Konalian-Kempf, Florence'
'Christian, Anthony'
'Nakatsuji, Shin'ichi'
'Yamada, Jun'ichi'
'Akutsu, Hiroki'

_publ_section_title
;
 Enantiopure and racemic radical-cation salts of
 bis(2'-hydroxylpropylthio)(ethylenedithio)TTF with polyiodide anions.
;
_journal_issue 13
_journal_name_full 'Dalton transactions (Cambridge, England : 2003)'
_journal_page_first 4225
_journal_page_last 4234
_journal_paper_doi 10.1039/c6dt04645b
_journal_volume 46
_journal_year 2017
_chemical_absolute_configuration syn
_chemical_formula_sum 'C28 H36 I8 O4 S16'
_chemical_formula_weight 1964.73
_chemical_name_systematic
;
(S,S-Bis(2-hydroxypropylthio)(ethylenedithio)
tetrathiafulvalene)2.octa-iodide. Insulating phase
;
_space_group_crystal_system triclinic
_space_group_IT_number 1
_space_group_name_Hall 'P 1'
_space_group_name_H-M_alt 'P 1'
_symmetry_space_group_name_Hall 'P 1'
_symmetry_space_group_name_H-M 'P 1'
_atom_sites_solution_hydrogens mixed
_audit_creation_method SHELXL-2013
_audit_update_record
;
2017-02-09 deposited with the CCDC.
2017-02-10 downloaded from the CCDC.
;
_cell_angle_alpha 101.685(4)
_cell_angle_beta 104.936(6)
_cell_angle_gamma 101.288(7)
_cell_formula_units_Z 1
_cell_length_a 9.591(4)
_cell_length_b 11.061(5)
_cell_length_c 14.298(6)
_cell_measurement_reflns_used 3539
_cell_measurement_temperature 294(2)
_cell_measurement_theta_max 29.9557
_cell_measurement_theta_min 1.5296
_cell_volume 1385.0(10)
_computing_cell_refinement 'CrystalClear (Rigaku Inc., 2008)'
_computing_data_collection 'CrystalClear (Rigaku Inc., 2008)'
_computing_data_reduction 'CrystalClear (Rigaku Inc., 2008)'
_computing_molecular_graphics 'Mercury CSD 2.0'
_computing_publication_material 'Mercury CSD 2.0'
_computing_structure_refinement 'SHELXL-2013 (Sheldrick, 2013)'
_computing_structure_solution SHELXS86
_diffrn_ambient_temperature 294(2)
_diffrn_detector_area_resol_mean 14.7059
_diffrn_measured_fraction_theta_full 0.961
_diffrn_measured_fraction_theta_max 0.797
_diffrn_measurement_device
;
Mercury2 (2x2 bin mode)
;
_diffrn_measurement_method dtprofit.ref
_diffrn_radiation_detector CCD
_diffrn_radiation_monochromator Confocal
_diffrn_radiation_source 'Rotating Anode'
_diffrn_radiation_type MoK\a
_diffrn_radiation_wavelength 0.71075
_diffrn_reflns_av_R_equivalents 0.0288
_diffrn_reflns_av_unetI/netI 0.0524
_diffrn_reflns_Laue_measured_fraction_full 0.961
_diffrn_reflns_Laue_measured_fraction_max 0.797
_diffrn_reflns_limit_h_max 10
_diffrn_reflns_limit_h_min -13
_diffrn_reflns_limit_k_max 15
_diffrn_reflns_limit_k_min -14
_diffrn_reflns_limit_l_max 20
_diffrn_reflns_limit_l_min -18
_diffrn_reflns_number 12393
_diffrn_reflns_point_group_measured_fraction_full 0.697
_diffrn_reflns_point_group_measured_fraction_max 0.561
_diffrn_reflns_theta_full 27.000
_diffrn_reflns_theta_max 30.351
_diffrn_reflns_theta_min 1.948
_diffrn_source_current 24.0000
_diffrn_source_power 1.2000
_diffrn_source_voltage 50.0000
_exptl_absorpt_coefficient_mu 5.114
_exptl_absorpt_correction_T_max 0.8068
_exptl_absorpt_correction_T_min 0.6817
_exptl_absorpt_correction_type numerical
_exptl_absorpt_process_details 'CrystalClear (Rigaku Inc., 2008)'
_exptl_crystal_colour black
_exptl_crystal_density_diffrn 2.356
_exptl_crystal_description Block
_exptl_crystal_F_000 916
_exptl_crystal_size_max 0.1000
_exptl_crystal_size_mid 0.1000
_exptl_crystal_size_min 0.0500
_refine_diff_density_max 1.565
_refine_diff_density_min -1.076
_refine_diff_density_rms 0.179
_refine_ls_abs_structure_details
;
 Flack x determined using 1615 quotients [(I+)-(I-)]/[(I+)+(I-)]
 (Parsons and Flack (2004), Acta Cryst. A60, s61).
;
_refine_ls_abs_structure_Flack 0.02(4)
_refine_ls_extinction_method none
_refine_ls_goodness_of_fit_ref 1.071
_refine_ls_hydrogen_treatment constr
_refine_ls_matrix_type full
_refine_ls_number_parameters 505
_refine_ls_number_reflns 9371
_refine_ls_number_restraints 146
_refine_ls_restrained_S_all 1.065
_refine_ls_R_factor_all 0.0959
_refine_ls_R_factor_gt 0.0618
_refine_ls_shift/su_max 0.002
_refine_ls_shift/su_mean 0.000
_refine_ls_structure_factor_coef Fsqd
_refine_ls_weighting_details 'w=1/[\s^2^(Fo^2^)+(0.0962P)^2^+2.9110P] where P=(Fo^2^+2Fc^2^)/3'
_refine_ls_weighting_scheme calc
_refine_ls_wR_factor_gt 0.1719
_refine_ls_wR_factor_ref 0.2094
_reflns_Friedel_coverage 0.407
_reflns_Friedel_fraction_full 0.433
_reflns_Friedel_fraction_max 0.325
_reflns_number_gt 5807
_reflns_number_total 9371
_reflns_threshold_expression 'I > 2\s(I)'
_cod_data_source_file c6dt04645b2.cif
_cod_data_source_block SSI8
_cod_depositor_comments
;
The following automatic conversions were performed:

'_exptl_absorpt_correction_type' value 'Numerical' changed to
'numerical' according to
/usr/data/users/saulius/crontab/automatic-downloads/rss-feeds/RSC/lib/dictionaries/cif_core.dic
dictionary named 'cif_core.dic' version 2.4.2 from 2011-04-26.

Automatic conversion script
Id: cif_fix_values 4268 2015-11-12 08:31:59Z antanas 

 Adding full bibliography for 7042035--7042039.cif.
;
_cod_database_code 7042039
_shelx_space_group_comment
;
The symmetry employed for this shelxl refinement is uniquely defined
by the following loop, which should always be used as a source of
symmetry information in preference to the above space-group names.
They are only intended as comments.
;
_shelxl_version_number 2013-4

loop_
_space_group_symop_operation_xyz
'x, y, z'

loop_
_atom_site_label
_atom_site_type_symbol
_atom_site_fract_x
_atom_site_fract_y
_atom_site_fract_z
_atom_site_U_iso_or_equiv
_atom_site_adp_type
_atom_site_occupancy
_atom_site_site_symmetry_order
_atom_site_calc_flag
_atom_site_refinement_flags_posn
_atom_site_refinement_flags_adp
I1 I 0.6436(3) 0.7458(3) -0.1938(2) 0.0999(9) Uani 1 1 d . U
I2 I 0.6336(3) 0.5876(3) -0.0641(2) 0.0997(8) Uani 1 1 d . U
I3 I 0.6448(3) 0.3832(3) 0.0766(2) 0.0981(9) Uani 1 1 d . U
I4 I 0.4590(2) 0.33405(16) 0.20698(16) 0.0676(5) Uani 1 1 d . U
I5 I 0.2822(3) 0.2683(2) 0.33334(18) 0.0903(9) Uani 1 1 d . U
I6 I 0.0081(2) 0.0481(2) 0.40587(18) 0.0856(8) Uani 1 1 d . U
I7 I -0.1705(2) -0.01499(16) 0.53116(16) 0.0695(6) Uani 1 1 d . U
I8 I -0.3566(3) -0.0561(3) 0.6655(2) 0.0963(9) Uani 1 1 d . U
S1 S -0.1823(12) 0.3015(9) 0.4838(8) 0.082(3) Uani 1 1 d . U
S2 S -0.2851(11) 0.5883(10) 0.5338(7) 0.077(3) Uani 1 1 d . U
S3 S -0.0482(10) 0.4125(7) 0.3490(6) 0.0632(19) Uani 1 1 d . U
S4 S -0.1378(10) 0.6487(8) 0.3858(6) 0.0610(19) Uani 1 1 d . U
S5 S 0.1034(10) 0.5058(8) 0.1875(7) 0.070(2) Uani 1 1 d . U
S6 S -0.0065(10) 0.7335(8) 0.2168(7) 0.065(2) Uani 1 1 d . U
S7 S 0.2241(13) 0.5661(10) 0.0234(9) 0.098(3) Uani 1 1 d . U
S8 S 0.0994(12) 0.8184(10) 0.0522(8) 0.083(3) Uani 1 1 d . U
S9 S 0.4790(12) 1.0281(9) 0.2606(8) 0.079(2) Uani 1 1 d . U
S10 S 0.5867(12) 0.7382(10) 0.2070(8) 0.084(3) Uani 1 1 d . U
S11 S 0.3420(11) 0.9086(8) 0.3906(7) 0.068(2) Uani 1 1 d . U
S12 S 0.4325(10) 0.6721(8) 0.3512(6) 0.063(2) Uani 1 1 d . U
S13 S 0.1928(10) 0.8145(7) 0.5508(7) 0.067(2) Uani 1 1 d . U
S14 S 0.2994(10) 0.5843(8) 0.5210(7) 0.064(2) Uani 1 1 d . U
S15 S 0.0714(12) 0.7560(10) 0.7164(9) 0.088(3) Uani 1 1 d . U
S16 S 0.1978(12) 0.4976(9) 0.6848(8) 0.080(3) Uani 1 1 d . U
O1 O -0.043(4) 0.495(4) -0.150(3) 0.208(15) Uani 1 1 d D U
H1 H 0.0160 0.4994 -0.1829 0.249 Uiso 1 1 d . U
O2 O 0.005(2) 1.001(2) -0.0536(13) 0.097(5) Uani 1 1 d D U
H2 H -0.0813 0.9971 -0.0861 0.116 Uiso 1 1 d . U
O3 O 0.200(3) 1.049(2) 0.816(2) 0.140(8) Uani 1 1 d D U
H3 H 0.1205 1.0211 0.8363 0.168 Uiso 1 1 d . U
O4 O 0.176(2) 0.236(2) 0.706(2) 0.137(9) Uani 1 1 d D U
H4 H 0.1810 0.1847 0.7400 0.165 Uiso 1 1 d . U
C1 C -0.275(5) 0.352(4) 0.565(3) 0.123(16) Uani 1 1 d . U
H1A H -0.3781 0.3016 0.5346 0.147 Uiso 1 1 calc R U
H1B H -0.2355 0.3262 0.6247 0.147 Uiso 1 1 calc R U
C2 C -0.280(7) 0.468(4) 0.594(3) 0.133(17) Uani 1 1 d . U
H2A H -0.1944 0.5048 0.6544 0.160 Uiso 1 1 calc R U
H2B H -0.3671 0.4611 0.6175 0.160 Uiso 1 1 calc R U
C3 C -0.149(3) 0.431(3) 0.4336(18) 0.053(5) Uani 1 1 d . U
C4 C -0.190(3) 0.543(3) 0.4530(16) 0.048(4) Uani 1 1 d . U
C5 C -0.049(3) 0.554(2) 0.3231(19) 0.056(6) Uani 1 1 d . U
C6 C 0.013(4) 0.594(2) 0.251(2) 0.062(7) Uani 1 1 d . U
C7 C 0.128(3) 0.607(3) 0.108(2) 0.061(5) Uani 1 1 d . U
C8 C 0.076(3) 0.714(3) 0.122(2) 0.064(5) Uani 1 1 d . U
C9 C 0.125(4) 0.410(3) -0.050(2) 0.125(10) Uani 1 1 d D U
H9A H 0.1742 0.3841 -0.0994 0.150 Uiso 1 1 calc R U
H9B H 0.1318 0.3525 -0.0069 0.150 Uiso 1 1 calc R U
C10 C -0.038(4) 0.392(3) -0.105(2) 0.174(18) Uani 1 1 d D U
H10 H -0.0915 0.4013 -0.0548 0.208 Uiso 1 1 calc R U
C11 C -0.104(9) 0.259(4) -0.175(4) 0.33(5) Uani 1 1 d D U
H11A H -0.1126 0.2629 -0.2425 0.497 Uiso 1 1 calc R U
H11B H -0.2019 0.2248 -0.1705 0.497 Uiso 1 1 calc R U
H11C H -0.0409 0.2052 -0.1562 0.497 Uiso 1 1 calc R U
C12 C -0.009(4) 0.925(3) 0.091(3) 0.092(10) Uani 1 1 d D U
H12A H -0.1151 0.8818 0.0648 0.111 Uiso 1 1 calc R U
H12B H 0.0184 0.9519 0.1638 0.111 Uiso 1 1 calc R U
C13 C 0.022(4) 1.040(3) 0.0510(16) 0.094(8) Uani 1 1 d D U
H13 H 0.1263 1.0887 0.0861 0.113 Uiso 1 1 calc R U
C14 C -0.078(6) 1.124(5) 0.073(4) 0.16(2) Uani 1 1 d D U
H14A H -0.0327 1.2105 0.0742 0.235 Uiso 1 1 calc R U
H14B H -0.0927 1.1226 0.1363 0.235 Uiso 1 1 calc R U
H14C H -0.1731 1.0937 0.0208 0.235 Uiso 1 1 calc R U
C15 C 0.612(4) 0.991(3) 0.201(3) 0.089(8) Uani 1 1 d . U
H15A H 0.6321 1.0523 0.1634 0.107 Uiso 1 1 calc R U
H15B H 0.7053 0.9996 0.2524 0.107 Uiso 1 1 calc R U
C16 C 0.561(4) 0.849(3) 0.126(2) 0.077(7) Uani 1 1 d . U
H16A H 0.6215 0.8421 0.0817 0.092 Uiso 1 1 calc R U
H16B H 0.4569 0.8292 0.0862 0.092 Uiso 1 1 calc R U
C17 C 0.444(3) 0.894(3) 0.308(2) 0.066(7) Uani 1 1 d . U
C18 C 0.485(4) 0.782(3) 0.288(3) 0.077(8) Uani 1 1 d . U
C19 C 0.350(3) 0.767(3) 0.418(2) 0.060(6) Uani 1 1 d . U
C20 C 0.284(4) 0.726(3) 0.486(2) 0.065(7) Uani 1 1 d . U
C21 C 0.168(4) 0.720(3) 0.630(3) 0.072(7) Uani 1 1 d . U
C22 C 0.216(4) 0.617(3) 0.614(2) 0.063(7) Uani 1 1 d . U
C23 C 0.218(3) 0.839(2) 0.826(2) 0.098(7) Uani 1 1 d D U
H23A H 0.1789 0.8509 0.8820 0.118 Uiso 1 1 calc R U
H23B H 0.2892 0.7885 0.8375 0.118 Uiso 1 1 calc R U
C24 C 0.299(3) 0.969(2) 0.821(2) 0.114(9) Uani 1 1 d D U
H24 H 0.3489 0.9652 0.7693 0.137 Uiso 1 1 calc R U
C25 C 0.403(6) 1.015(4) 0.927(3) 0.21(3) Uani 1 1 d D U
H25A H 0.4690 1.0965 0.9358 0.319 Uiso 1 1 calc R U
H25B H 0.4601 0.9545 0.9394 0.319 Uiso 1 1 calc R U
H25C H 0.3456 1.0232 0.9729 0.319 Uiso 1 1 calc R U
C26 C 0.297(4) 0.388(3) 0.644(2) 0.083(10) Uani 1 1 d D U
H26A H 0.2411 0.3378 0.5756 0.099 Uiso 1 1 calc R U
H26B H 0.3929 0.4354 0.6434 0.099 Uiso 1 1 calc R U
C27 C 0.321(2) 0.299(2) 0.710(2) 0.084(8) Uani 1 1 d D U
H27 H 0.3819 0.3466 0.7786 0.101 Uiso 1 1 calc R U
C28 C 0.392(6) 0.199(4) 0.667(4) 0.16(2) Uani 1 1 d D U
H28A H 0.3595 0.1218 0.6842 0.233 Uiso 1 1 calc R U
H28B H 0.4989 0.2301 0.6936 0.233 Uiso 1 1 calc R U
H28C H 0.3626 0.1832 0.5949 0.233 Uiso 1 1 calc R U

loop_
_atom_site_aniso_label
_atom_site_aniso_U_11
_atom_site_aniso_U_22
_atom_site_aniso_U_33
_atom_site_aniso_U_23
_atom_site_aniso_U_13
_atom_site_aniso_U_12
I1 0.0940(17) 0.0897(16) 0.0917(19) -0.0065(14) 0.0156(14) 0.0186(13)
I2 0.1028(18) 0.0946(17) 0.0866(18) 0.0092(14) 0.0275(15) 0.0097(13)
I3 0.099(2) 0.0936(18) 0.100(2) 0.0307(17) 0.0407(18) 0.0030(15)
I4 0.0773(13) 0.0536(10) 0.0742(14) 0.0197(10) 0.0225(11) 0.0209(10)
I5 0.103(2) 0.1003(19) 0.091(2) 0.0262(15) 0.0506(17) 0.0490(16)
I6 0.0937(18) 0.0847(16) 0.092(2) 0.0203(14) 0.0443(16) 0.0360(14)
I7 0.0736(13) 0.0561(11) 0.0773(16) 0.0195(10) 0.0177(11) 0.0194(10)
I8 0.0949(19) 0.1001(19) 0.104(2) 0.0400(17) 0.0425(18) 0.0205(16)
S1 0.109(7) 0.062(4) 0.100(7) 0.041(5) 0.047(6) 0.036(5)
S2 0.088(6) 0.101(6) 0.075(6) 0.042(5) 0.043(5) 0.057(5)
S3 0.076(5) 0.055(4) 0.063(5) 0.012(3) 0.028(4) 0.023(4)
S4 0.080(5) 0.059(4) 0.056(5) 0.022(3) 0.024(4) 0.035(4)
S5 0.081(5) 0.059(4) 0.066(5) 0.002(4) 0.028(4) 0.019(4)
S6 0.086(6) 0.056(4) 0.065(5) 0.021(4) 0.032(4) 0.028(4)
S7 0.109(7) 0.080(6) 0.110(8) 0.008(5) 0.068(6) 0.009(5)
S8 0.096(7) 0.083(6) 0.097(7) 0.039(5) 0.056(6) 0.032(5)
S9 0.101(6) 0.071(5) 0.088(7) 0.034(4) 0.049(5) 0.034(5)
S10 0.103(7) 0.099(6) 0.090(7) 0.043(5) 0.055(6) 0.066(6)
S11 0.091(6) 0.054(4) 0.072(6) 0.016(4) 0.037(5) 0.033(4)
S12 0.080(5) 0.062(4) 0.062(5) 0.023(4) 0.030(4) 0.036(4)
S13 0.084(5) 0.051(4) 0.079(6) 0.021(4) 0.043(5) 0.022(4)
S14 0.077(5) 0.060(4) 0.065(5) 0.018(4) 0.033(4) 0.024(4)
S15 0.095(6) 0.086(6) 0.115(8) 0.034(5) 0.072(6) 0.033(5)
S16 0.094(6) 0.079(6) 0.097(7) 0.045(5) 0.054(6) 0.037(5)
O1 0.24(3) 0.30(4) 0.21(3) 0.14(3) 0.16(3) 0.17(3)
O2 0.099(13) 0.110(15) 0.091(10) 0.043(11) 0.032(10) 0.028(11)
O3 0.21(2) 0.078(13) 0.17(2) 0.057(15) 0.103(19) 0.045(14)
O4 0.136(17) 0.087(14) 0.23(3) 0.087(17) 0.100(19) 0.024(12)
C1 0.19(4) 0.13(2) 0.14(3) 0.10(2) 0.12(3) 0.10(3)
C2 0.26(5) 0.084(19) 0.10(3) 0.036(16) 0.13(3) 0.04(2)
C3 0.070(16) 0.062(12) 0.033(12) 0.015(9) 0.009(9) 0.037(13)
C4 0.051(13) 0.061(11) 0.030(10) 0.018(9) 0.001(7) 0.024(10)
C5 0.087(19) 0.040(10) 0.034(12) -0.003(7) 0.013(10) 0.023(12)
C6 0.078(19) 0.035(10) 0.071(18) 0.006(9) 0.028(14) 0.009(11)
C7 0.054(14) 0.065(12) 0.052(12) -0.002(8) 0.008(9) 0.014(12)
C8 0.041(14) 0.079(14) 0.065(16) 0.021(11) 0.012(11) 0.009(12)
C9 0.18(3) 0.079(15) 0.12(2) -0.001(13) 0.076(18) 0.051(14)
C10 0.19(2) 0.23(3) 0.044(15) 0.042(18) 0.009(16) -0.06(3)
C11 0.45(10) 0.26(3) 0.11(3) 0.00(3) 0.07(4) -0.22(7)
C12 0.09(2) 0.11(2) 0.11(2) 0.05(2) 0.035(19) 0.047(18)
C13 0.10(2) 0.091(18) 0.087(13) 0.032(15) 0.016(17) 0.036(17)
C14 0.28(6) 0.13(3) 0.16(4) 0.09(3) 0.14(5) 0.13(4)
C15 0.071(15) 0.071(11) 0.13(2) 0.021(12) 0.059(15) 0.006(12)
C16 0.093(19) 0.081(15) 0.075(16) 0.032(10) 0.040(14) 0.032(14)
C17 0.071(18) 0.060(13) 0.08(2) 0.020(13) 0.042(15) 0.018(13)
C18 0.10(2) 0.069(15) 0.09(2) 0.028(15) 0.059(17) 0.027(16)
C19 0.063(17) 0.051(12) 0.076(19) 0.020(11) 0.034(14) 0.019(12)
C20 0.08(2) 0.077(16) 0.047(15) 0.022(12) 0.023(12) 0.034(15)
C21 0.08(2) 0.063(14) 0.089(16) 0.024(11) 0.052(15) 0.020(14)
C22 0.08(2) 0.061(14) 0.056(16) 0.020(11) 0.032(14) 0.028(14)
C23 0.15(2) 0.103(14) 0.080(12) 0.050(11) 0.065(11) 0.064(13)
C24 0.18(3) 0.084(15) 0.086(18) 0.000(13) 0.072(16) 0.025(11)
C25 0.34(5) 0.10(2) 0.12(3) -0.04(2) -0.01(3) 0.08(2)
C26 0.12(3) 0.063(15) 0.09(2) 0.033(15) 0.07(2) 0.036(15)
C27 0.088(16) 0.054(12) 0.10(2) 0.032(12) 0.015(15) 0.009(10)
C28 0.17(4) 0.11(3) 0.25(6) 0.09(3) 0.11(4) 0.08(3)

loop_
_atom_type_symbol
_atom_type_description
_atom_type_scat_dispersion_real
_atom_type_scat_dispersion_imag
_atom_type_scat_source
C C 0.0033 0.0016 'International Tables Vol C Tables 4.2.6.8 and 6.1.1.4'
H H 0.0000 0.0000 'International Tables Vol C Tables 4.2.6.8 and 6.1.1.4'
O O 0.0106 0.0060 'International Tables Vol C Tables 4.2.6.8 and 6.1.1.4'
S S 0.1246 0.1234 'International Tables Vol C Tables 4.2.6.8 and 6.1.1.4'
I I -0.4742 1.8119 'International Tables Vol C Tables 4.2.6.8 and 6.1.1.4'

loop_
_geom_angle_atom_site_label_1
_geom_angle_atom_site_label_2
_geom_angle_atom_site_label_3
_geom_angle
I5 I4 I3 175.85(10)
I6 I7 I8 174.88(9)
C1 S1 C3 101.8(14)
C4 S2 C2 98.9(15)
C5 S3 C3 95.4(12)
C5 S4 C4 96.0(13)
C6 S5 C7 95.4(14)
C8 S6 C6 96.8(14)
C7 S7 C9 105.7(16)
C8 S8 C12 100.6(14)
C17 S9 C15 100.2(15)
C18 S10 C16 101.2(14)
C19 S11 C17 95.3(13)
C19 S12 C18 95.0(15)
C21 S13 C20 97.7(14)
C22 S14 C20 93.3(13)
C23 S15 C21 101.7(16)
C26 S16 C22 105.4(13)
C2 C1 S1 125(3)
C1 C2 S2 132(3)
C4 C3 S1 129(2)
C4 C3 S3 118(2)
S1 C3 S3 113.8(12)
C3 C4 S2 128(2)
C3 C4 S4 115(2)
S2 C4 S4 117.6(14)
C6 C5 S3 122.9(18)
C6 C5 S4 121(2)
S3 C5 S4 116.4(18)
C5 C6 S5 123(2)
C5 C6 S6 121.4(19)
S5 C6 S6 115.9(18)
C8 C7 S7 126(3)
C8 C7 S5 117(2)
S7 C7 S5 117.5(16)
C7 C8 S8 120(2)
C7 C8 S6 115(3)
S8 C8 S6 124.7(18)
C10 C9 S7 116(2)
O1 C10 C11 116(4)
O1 C10 C9 106(3)
C11 C10 C9 110(4)
C13 C12 S8 108(2)
O2 C13 C12 111(2)
O2 C13 C14 112(3)
C12 C13 C14 110(3)
C16 C15 S9 114(2)
C15 C16 S10 106(2)
C18 C17 S11 117(3)
C18 C17 S9 129(2)
S11 C17 S9 114.0(15)
C17 C18 S12 116(2)
C17 C18 S10 128(3)
S12 C18 S10 116.4(18)
C20 C19 S11 122(2)
C20 C19 S12 121(2)
S11 C19 S12 116.7(18)
C19 C20 S13 123(2)
C19 C20 S14 123(2)
S13 C20 S14 113.5(17)
C22 C21 S13 114(2)
C22 C21 S15 125(3)
S13 C21 S15 120.8(17)
C21 C22 S14 121(3)
C21 C22 S16 123(2)
S14 C22 S16 115.7(14)
C24 C23 S15 113(2)
O3 C24 C25 105(3)
O3 C24 C23 109(2)
C25 C24 C23 98(3)
C27 C26 S16 112.5(19)
O4 C27 C26 105(2)
O4 C27 C28 108(3)
C26 C27 C28 111(3)

loop_
_geom_bond_atom_site_label_1
_geom_bond_atom_site_label_2
_geom_bond_distance
I1 I2 2.802(3)
I3 I4 2.947(4)
I4 I5 2.880(3)
I6 I7 2.872(3)
I7 I8 2.980(4)
S1 C1 1.70(3)
S1 C3 1.74(3)
S2 C4 1.70(3)
S2 C2 1.73(4)
S3 C5 1.68(3)
S3 C3 1.74(3)
S4 C5 1.73(2)
S4 C4 1.74(3)
S5 C6 1.70(3)
S5 C7 1.78(4)
S6 C8 1.73(3)
S6 C6 1.74(3)
S7 C7 1.74(3)
S7 C9 1.76(3)
S8 C8 1.69(3)
S8 C12 1.82(3)
S9 C17 1.77(3)
S9 C15 1.78(3)
S10 C18 1.75(3)
S10 C16 1.85(3)
S11 C19 1.70(3)
S11 C17 1.71(3)
S12 C19 1.72(3)
S12 C18 1.73(3)
S13 C21 1.72(4)
S13 C20 1.73(3)
S14 C22 1.73(3)
S14 C20 1.76(3)
S15 C23 1.74(3)
S15 C21 1.75(3)
S16 C26 1.78(3)
S16 C22 1.82(3)
O1 C10 1.429(12)
O2 C13 1.425(12)
O3 C24 1.423(12)
O4 C27 1.418(12)
C1 C2 1.28(5)
C3 C4 1.37(3)
C5 C6 1.43(4)
C7 C8 1.37(4)
C9 C10 1.513(12)
C10 C11 1.507(12)
C12 C13 1.503(12)
C13 C14 1.513(12)
C15 C16 1.61(4)
C17 C18 1.38(4)
C19 C20 1.39(4)
C21 C22 1.31(4)
C23 C24 1.508(12)
C24 C25 1.503(12)
C26 C27 1.503(12)
C27 C28 1.510(12)

loop_
_geom_hbond_atom_site_label_D
_geom_hbond_atom_site_label_H
_geom_hbond_atom_site_label_A
_geom_hbond_distance_DH
_geom_hbond_distance_HA
_geom_hbond_distance_DA
_geom_hbond_angle_DHA
_geom_hbond_site_symmetry_A
O3 H3 O2 0.90 2.169 3.01(3) 154(2) 1_556
O4 H4 O3 0.82 2.03 2.85(3) 175(2) 1_545

loop_
_geom_torsion_atom_site_label_1
_geom_torsion_atom_site_label_2
_geom_torsion_atom_site_label_3
_geom_torsion_atom_site_label_4
_geom_torsion
C3 S1 C1 C2 -15(5)
S1 C1 C2 S2 35(8)
C4 S2 C2 C1 -29(6)
C1 S1 C3 C4 -1(3)
C1 S1 C3 S3 178(2)
C5 S3 C3 C4 -2(2)
C5 S3 C3 S1 179.3(16)
S1 C3 C4 S2 1(4)
S3 C3 C4 S2 -178.4(16)
S1 C3 C4 S4 -179.3(17)
S3 C3 C4 S4 2(3)
C2 S2 C4 C3 10(3)
C2 S2 C4 S4 -170(2)
C5 S4 C4 C3 -1(2)
C5 S4 C4 S2 179.1(15)
C3 S3 C5 C6 -177(3)
C3 S3 C5 S4 0.8(19)
C4 S4 C5 C6 177(2)
C4 S4 C5 S3 -0.1(19)
S3 C5 C6 S5 -3(4)
S4 C5 C6 S5 179.4(18)
S3 C5 C6 S6 173.4(18)
S4 C5 C6 S6 -4(4)
C7 S5 C6 C5 174(3)
C7 S5 C6 S6 -2(2)
C8 S6 C6 C5 -175(2)
C8 S6 C6 S5 2(2)
C9 S7 C7 C8 -127(3)
C9 S7 C7 S5 58(2)
C6 S5 C7 C8 2(3)
C6 S5 C7 S7 177.9(18)
S7 C7 C8 S8 2(4)
S5 C7 C8 S8 178.1(17)
S7 C7 C8 S6 -176.4(17)
S5 C7 C8 S6 -1(3)
C12 S8 C8 C7 173(3)
C12 S8 C8 S6 -9(3)
C6 S6 C8 C7 -1(3)
C6 S6 C8 S8 -180(2)
C7 S7 C9 C10 57(3)
S7 C9 C10 O1 47(4)
S7 C9 C10 C11 173(3)
C8 S8 C12 C13 169(2)
S8 C12 C13 O2 51(3)
S8 C12 C13 C14 174(3)
C17 S9 C15 C16 51(3)
S9 C15 C16 S10 -77(3)
C18 S10 C16 C15 54(2)
C19 S11 C17 C18 4(3)
C19 S11 C17 S9 -177(2)
C15 S9 C17 C18 -11(4)
C15 S9 C17 S11 169.3(19)
S11 C17 C18 S12 -2(4)
S9 C17 C18 S12 179(2)
S11 C17 C18 S10 179(2)
S9 C17 C18 S10 0(6)
C19 S12 C18 C17 -1(3)
C19 S12 C18 S10 178(2)
C16 S10 C18 C17 -20(4)
C16 S10 C18 S12 161(2)
C17 S11 C19 C20 179(3)
C17 S11 C19 S12 -5(2)
C18 S12 C19 C20 -180(3)
C18 S12 C19 S11 4(2)
S11 C19 C20 S13 -1(4)
S12 C19 C20 S13 -177.1(19)
S11 C19 C20 S14 -176.4(19)
S12 C19 C20 S14 8(4)
C21 S13 C20 C19 -172(3)
C21 S13 C20 S14 4(2)
C22 S14 C20 C19 172(3)
C22 S14 C20 S13 -3(2)
C20 S13 C21 C22 -3(3)
C20 S13 C21 S15 -178(2)
C23 S15 C21 C22 89(3)
C23 S15 C21 S13 -97(2)
S13 C21 C22 S14 1(4)
S15 C21 C22 S14 176(2)
S13 C21 C22 S16 -178.2(19)
S15 C21 C22 S16 -3(5)
C20 S14 C22 C21 1(3)
C20 S14 C22 S16 -179.4(19)
C26 S16 C22 C21 -174(3)
C26 S16 C22 S14 7(3)
C21 S15 C23 C24 69(2)
S15 C23 C24 O3 66(3)
S15 C23 C24 C25 175(3)
C22 S16 C26 C27 168(2)
S16 C26 C27 O4 58(3)
S16 C26 C27 C28 174(3)
